data_4343475
loop_
_publ_author_name
'Glasson, Christopher R. K.'
'Meehan, George V.'
'Davies, Murray'
'Motti, Cherie A.'
'Clegg, Jack K.'
'Lindoy, Leonard F.'

_publ_section_title
;
 Post-Assembly Covalent Di- and Tetracapping of a Dinuclear [Fe2L3](4+)
 Triple Helicate and Two [Fe4L6](8+) Tetrahedra Using Sequential Reductive
 Aminations.
;
_journal_issue 14
_journal_name_full 'Inorganic chemistry'
_journal_page_first 6986
_journal_page_last 6992
_journal_paper_doi 10.1021/acs.inorgchem.5b00940
_journal_volume 54
_journal_year 2015
_chemical_formula_moiety 'C156 H156 Fe2 N14 O12, 4(P F6), 30(C2 H6 S O)'
_chemical_formula_sum 'C216 H336 F24 Fe2 N14 O42 P4 S30'
_chemical_formula_weight 5454.37
_chemical_name_systematic
; 
 ? 
;
_space_group_IT_number 167
_symmetry_cell_setting trigonal
_symmetry_Int_Tables_number 167
_symmetry_space_group_name_Hall '-R 3 2"c'
_symmetry_space_group_name_H-M 'R -3 c :H'
_atom_sites_solution_hydrogens geom
_atom_sites_solution_primary direct
_atom_sites_solution_secondary difmap
_audit_creation_method SHELXL-97
_cell_angle_alpha 90.00
_cell_angle_beta 90.00
_cell_angle_gamma 120.00
_cell_formula_units_Z 6
_cell_length_a 17.7579(17)
_cell_length_b 17.7579(17)
_cell_length_c 157.590(16)
_cell_measurement_reflns_used 9932
_cell_measurement_temperature 150(2)
_cell_measurement_theta_max 19.25
_cell_measurement_theta_min 2.28
_cell_volume 43037(7)
_computing_cell_refinement 'SAINT (Bruker-Nonius, 2003)'
_computing_data_collection 'APEX (Bruker-Nonius, 2003)'
_computing_data_reduction 'SAINT (Bruker-Nonius, 2003), XPREP (Bruker-Nonius, 2003)'
_computing_molecular_graphics
;ORTEP-3 (Farrugia, 1997)
WINGX-32 (Farrugia, 1999) 
POV-Ray 3.5 (Cason, 2002) 
WebLab ViewerPro 3.7 (Molecular Simulations, 2000)
;
_computing_publication_material 'enCIFer 1.1 (CCDC, 2005)'
_computing_structure_refinement 'SHELXL-97 (Sheldrick, 1997)'
_computing_structure_solution 'SIR97 (Altomare, et. al. 1999)'
_diffrn_ambient_temperature 150(2)
_diffrn_measured_fraction_theta_full 0.952
_diffrn_measured_fraction_theta_max 0.952
_diffrn_measurement_device_type APEXII-FR591
_diffrn_measurement_method \w+\f
_diffrn_radiation_monochromator graphite
_diffrn_radiation_source 'rotating anode'
_diffrn_radiation_type MoK\a
_diffrn_radiation_wavelength 0.71073
_diffrn_reflns_av_R_equivalents 0.0789
_diffrn_reflns_av_sigmaI/netI 0.0257
_diffrn_reflns_limit_h_max 16
_diffrn_reflns_limit_h_min -16
_diffrn_reflns_limit_k_max 16
_diffrn_reflns_limit_k_min -16
_diffrn_reflns_limit_l_max 148
_diffrn_reflns_limit_l_min -148
_diffrn_reflns_number 131392
_diffrn_reflns_theta_full 19.61
_diffrn_reflns_theta_max 19.61
_diffrn_reflns_theta_min 0.78
_diffrn_standards_decay_% 0
_diffrn_standards_interval_count 0
_diffrn_standards_interval_time 0
_diffrn_standards_number 0
_exptl_absorpt_coefficient_mu 0.420
_exptl_absorpt_correction_T_max 0.4248
_exptl_absorpt_correction_T_min 0.2612
_exptl_absorpt_correction_type multi-scan
_exptl_absorpt_process_details 'SADABS (Sheldrick, 2008)'
_exptl_crystal_colour orange
_exptl_crystal_density_diffrn 1.263
_exptl_crystal_density_method 'not measured'
_exptl_crystal_description plate
_exptl_crystal_F_000 17244
_exptl_crystal_size_max 0.15
_exptl_crystal_size_mid 0.15
_exptl_crystal_size_min 0.01
_platon_squeeze_details
;
;
_refine_diff_density_max 0.552
_refine_diff_density_min -0.514
_refine_diff_density_rms 0.116
_refine_ls_extinction_method none
_refine_ls_goodness_of_fit_ref 1.036
_refine_ls_hydrogen_treatment constr
_refine_ls_matrix_type full
_refine_ls_number_parameters 325
_refine_ls_number_reflns 4036
_refine_ls_number_restraints 17
_refine_ls_restrained_S_all 1.037
_refine_ls_R_factor_all 0.1455
_refine_ls_R_factor_gt 0.1276
_refine_ls_shift/su_max 0.000
_refine_ls_shift/su_mean 0.000
_refine_ls_structure_factor_coef Fsqd
_refine_ls_weighting_details 'calc w=1/[\s^2^(Fo^2^)+(0.3000P)^2^+0.0500P] where P=(Fo^2^+2Fc^2^)/3'
_refine_ls_weighting_scheme calc
_refine_ls_wR_factor_gt 0.3321
_refine_ls_wR_factor_ref 0.3567
_reflns_number_gt 2997
_reflns_number_total 4036
_reflns_threshold_expression >2sigma(I)
_cod_data_source_file ic5b00940_si_002.cif
_cod_data_source_block lj308sad
_cod_depositor_comments
;Adding full bibliography for 4343475.cif.

 Adding full bibliography for 4343475.cif.
;
_cod_original_sg_symbol_Hall
;
-R 32"c
;
_cod_original_sg_symbol_H-M R-3c
_cod_database_code 4343475

loop_
_symmetry_equiv_pos_as_xyz
'x, y, z'
'-y, x-y, z'
'-x+y, -x, z'
'x-y, -y, -z+1/2'
'-x, -x+y, -z+1/2'
'y, x, -z+1/2'
'x+2/3, y+1/3, z+1/3'
'-y+2/3, x-y+1/3, z+1/3'
'-x+y+2/3, -x+1/3, z+1/3'
'x-y+2/3, -y+1/3, -z+5/6'
'-x+2/3, -x+y+1/3, -z+5/6'
'y+2/3, x+1/3, -z+5/6'
'x+1/3, y+2/3, z+2/3'
'-y+1/3, x-y+2/3, z+2/3'
'-x+y+1/3, -x+2/3, z+2/3'
'x-y+1/3, -y+2/3, -z+7/6'
'-x+1/3, -x+y+2/3, -z+7/6'
'y+1/3, x+2/3, -z+7/6'
'-x, -y, -z'
'y, -x+y, -z'
'x-y, x, -z'
'-x+y, y, z-1/2'
'x, x-y, z-1/2'
'-y, -x, z-1/2'
'-x+2/3, -y+1/3, -z+1/3'
'y+2/3, -x+y+1/3, -z+1/3'
'x-y+2/3, x+1/3, -z+1/3'
'-x+y+2/3, y+1/3, z-1/6'
'x+2/3, x-y+1/3, z-1/6'
'-y+2/3, -x+1/3, z-1/6'
'-x+1/3, -y+2/3, -z+2/3'
'y+1/3, -x+y+2/3, -z+2/3'
'x-y+1/3, x+2/3, -z+2/3'
'-x+y+1/3, y+2/3, z+1/6'
'x+1/3, x-y+2/3, z+1/6'
'-y+1/3, -x+2/3, z+1/6'

loop_
_atom_site_label
_atom_site_type_symbol
_atom_site_fract_x
_atom_site_fract_y
_atom_site_fract_z
_atom_site_U_iso_or_equiv
_atom_site_adp_type
_atom_site_occupancy
_atom_site_symmetry_multiplicity
_atom_site_calc_flag
_atom_site_refinement_flags
_atom_site_disorder_assembly
_atom_site_disorder_group
C1 C -0.0919(4) -0.0210(4) 0.16577(4) 0.0904(19) Uani 1 1 d . . .
H1A H -0.0949 0.0332 0.1657 0.108 Uiso 1 1 calc R . .
H1B H -0.1026 -0.0443 0.1599 0.108 Uiso 1 1 calc R . .
C2 C -0.1580(4) -0.0830(4) 0.17125(4) 0.0785(18) Uani 1 1 d . . .
C3 C -0.1733(5) -0.0588(5) 0.17932(5) 0.0879(19) Uani 1 1 d . . .
C4 C -0.2387(5) -0.1164(5) 0.18456(5) 0.094(2) Uani 1 1 d . . .
H4 H -0.2445 -0.0987 0.1901 0.113 Uiso 1 1 calc R . .
C5 C -0.2956(5) -0.1989(5) 0.18187(5) 0.099(2) Uani 1 1 d . . .
H5 H -0.3431 -0.2367 0.1854 0.119 Uiso 1 1 calc R . .
C6 C -0.2837(5) -0.2289(5) 0.17368(6) 0.105(2) Uani 1 1 d . A .
C7 C -0.2198(5) -0.1705(5) 0.16858(5) 0.0883(19) Uani 1 1 d . . .
H7 H -0.2153 -0.1878 0.1630 0.106 Uiso 1 1 calc R . .
C8 C -0.3448(5) -0.3206(4) 0.17086(6) 0.117(3) Uani 1 1 d D . .
C9 C -0.297(2) -0.367(2) 0.1677(3) 0.163(4) Uani 0.333 1 d PD A 1
H9A H -0.3388 -0.4255 0.1658 0.245 Uiso 0.167 1 calc PR A 1
H9B H -0.2616 -0.3701 0.1724 0.245 Uiso 0.167 1 calc PR A 1
H9C H -0.2585 -0.3340 0.1630 0.245 Uiso 0.167 1 calc PR A 1
H9D H -0.2337 -0.3275 0.1683 0.245 Uiso 0.167 1 calc PR A 1
H9E H -0.3110 -0.3830 0.1618 0.245 Uiso 0.167 1 calc PR A 1
H9F H -0.3141 -0.4191 0.1711 0.245 Uiso 0.167 1 calc PR A 1
C10 C -0.3895(18) -0.3134(19) 0.16280(14) 0.163(4) Uani 0.333 1 d PD A 1
H10A H -0.4292 -0.3717 0.1606 0.245 Uiso 0.167 1 calc PR A 1
H10B H -0.3454 -0.2796 0.1585 0.245 Uiso 0.167 1 calc PR A 1
H10C H -0.4224 -0.2842 0.1642 0.245 Uiso 0.167 1 calc PR A 1
H10D H -0.3689 -0.2520 0.1616 0.245 Uiso 0.167 1 calc PR A 1
H10E H -0.4526 -0.3441 0.1637 0.245 Uiso 0.167 1 calc PR A 1
H10F H -0.3756 -0.3395 0.1580 0.245 Uiso 0.167 1 calc PR A 1
C11 C -0.4196(14) -0.3894(17) 0.17612(15) 0.163(4) Uani 0.333 1 d PD A 1
H11A H -0.4538 -0.4414 0.1726 0.245 Uiso 0.167 1 calc PR A 1
H11B H -0.4568 -0.3665 0.1780 0.245 Uiso 0.167 1 calc PR A 1
H11C H -0.3963 -0.4044 0.1811 0.245 Uiso 0.167 1 calc PR A 1
H11D H -0.4175 -0.3668 0.1818 0.245 Uiso 0.167 1 calc PR A 1
H11E H -0.4145 -0.4417 0.1765 0.245 Uiso 0.167 1 calc PR A 1
H11F H -0.4750 -0.4038 0.1734 0.245 Uiso 0.167 1 calc PR A 1
C9A C -0.2855(19) -0.353(2) 0.1673(2) 0.163(4) Uani 0.337 1 d PD A 2
H9A1 H -0.3208 -0.4081 0.1643 0.245 Uiso 0.167 1 calc PR A 2
H9A2 H -0.2540 -0.3613 0.1720 0.245 Uiso 0.167 1 calc PR A 2
H9A3 H -0.2437 -0.3097 0.1633 0.245 Uiso 0.167 1 calc PR A 2
H9A4 H -0.2249 -0.3113 0.1688 0.245 Uiso 0.167 1 calc PR A 2
H9A5 H -0.2916 -0.3581 0.1611 0.245 Uiso 0.167 1 calc PR A 2
H9A6 H -0.3020 -0.4097 0.1698 0.245 Uiso 0.167 1 calc PR A 2
C10A C -0.3932(16) -0.3842(17) 0.17808(12) 0.163(4) Uani 0.333 1 d PD A 2
H10G H -0.4285 -0.4429 0.1758 0.245 Uiso 0.167 1 calc PR A 2
H10H H -0.4310 -0.3668 0.1810 0.245 Uiso 0.167 1 calc PR A 2
H10I H -0.3511 -0.3836 0.1821 0.245 Uiso 0.167 1 calc PR A 2
H10J H -0.3785 -0.3526 0.1835 0.245 Uiso 0.167 1 calc PR A 2
H10K H -0.3760 -0.4287 0.1783 0.245 Uiso 0.167 1 calc PR A 2
H10L H -0.4560 -0.4120 0.1771 0.245 Uiso 0.167 1 calc PR A 2
C11A C -0.4131(15) -0.3433(19) 0.16402(16) 0.163(4) Uani 0.333 1 d PD A 2
H11G H -0.4470 -0.4066 0.1633 0.245 Uiso 0.167 1 calc PR A 2
H11H H -0.3845 -0.3166 0.1586 0.245 Uiso 0.167 1 calc PR A 2
H11I H -0.4519 -0.3214 0.1657 0.245 Uiso 0.167 1 calc PR A 2
H11J H -0.4086 -0.2898 0.1618 0.245 Uiso 0.167 1 calc PR A 2
H11K H -0.4711 -0.3798 0.1665 0.245 Uiso 0.167 1 calc PR A 2
H11L H -0.4037 -0.3750 0.1594 0.245 Uiso 0.167 1 calc PR A 2
C10B C -0.3264(17) -0.3681(15) 0.17810(15) 0.163(4) Uani 0.333 1 d PD A 3
H10M H -0.3633 -0.4311 0.1774 0.245 Uiso 0.167 1 calc PR A 3
H10N H -0.3393 -0.3508 0.1836 0.245 Uiso 0.167 1 calc PR A 3
H10O H -0.2651 -0.3525 0.1779 0.245 Uiso 0.167 1 calc PR A 3
H10P H -0.2819 -0.3252 0.1819 0.245 Uiso 0.167 1 calc PR A 3
H10Q H -0.3058 -0.4054 0.1757 0.245 Uiso 0.167 1 calc PR A 3
H10R H -0.3800 -0.4038 0.1813 0.245 Uiso 0.167 1 calc PR A 3
C11B C -0.3482(17) -0.314(2) 0.16102(8) 0.163(4) Uani 0.333 1 d PD A 3
H11M H -0.3677 -0.3713 0.1585 0.245 Uiso 0.167 1 calc PR A 3
H11N H -0.2901 -0.2726 0.1589 0.245 Uiso 0.167 1 calc PR A 3
H11O H -0.3888 -0.2941 0.1595 0.245 Uiso 0.167 1 calc PR A 3
H11P H -0.3300 -0.2540 0.1594 0.245 Uiso 0.167 1 calc PR A 3
H11Q H -0.4077 -0.3527 0.1590 0.245 Uiso 0.167 1 calc PR A 3
H11R H -0.3089 -0.3312 0.1584 0.245 Uiso 0.167 1 calc PR A 3
C9B C -0.4379(9) -0.3407(16) 0.17321(16) 0.163(4) Uani 0.333 1 d PD A 3
H9B1 H -0.4806 -0.3969 0.1708 0.245 Uiso 0.167 1 calc PR A 3
H9B2 H -0.4478 -0.2950 0.1709 0.245 Uiso 0.167 1 calc PR A 3
H9B3 H -0.4442 -0.3430 0.1794 0.245 Uiso 0.167 1 calc PR A 3
H9B4 H -0.4345 -0.2930 0.1766 0.245 Uiso 0.167 1 calc PR A 3
H9B5 H -0.4673 -0.3949 0.1765 0.245 Uiso 0.167 1 calc PR A 3
H9B6 H -0.4709 -0.3469 0.1680 0.245 Uiso 0.167 1 calc PR A 3
C12 C -0.1382(5) 0.0773(4) 0.18615(4) 0.088(2) Uani 1 1 d . . .
H12A H -0.2017 0.0431 0.1871 0.106 Uiso 1 1 calc R . .
H12B H -0.1259 0.1287 0.1827 0.106 Uiso 1 1 calc R . .
C13 C -0.0917(4) 0.1063(4) 0.19445(4) 0.086(2) Uani 1 1 d . . .
C14 C -0.0776(4) 0.0507(4) 0.19951(4) 0.0770(18) Uani 1 1 d . . .
H14 H -0.1016 -0.0075 0.1976 0.092 Uiso 1 1 calc R . .
C15 C -0.0028(4) 0.1534(4) 0.20954(4) 0.0762(17) Uani 1 1 d . . .
C16 C -0.0108(4) 0.2168(5) 0.20497(4) 0.090(2) Uani 1 1 d . . .
H16 H 0.0151 0.2751 0.2069 0.108 Uiso 1 1 calc R . .
C17 C -0.0589(4) 0.1904(5) 0.19732(4) 0.092(2) Uani 1 1 d . . .
H17 H -0.0685 0.2304 0.1942 0.110 Uiso 1 1 calc R . .
C18 C 0.0485(4) 0.1725(4) 0.21740(4) 0.0796(18) Uani 1 1 d . . .
C19 C 0.0990(4) 0.1174(4) 0.22771(5) 0.0831(18) Uani 1 1 d . . .
H19 H 0.1065 0.0709 0.2297 0.100 Uiso 1 1 calc R . .
C20 C 0.1301(4) 0.1919(5) 0.23281(4) 0.0885(19) Uani 1 1 d . . .
C21 C 0.1206(5) 0.2618(5) 0.22980(5) 0.095(2) Uani 1 1 d . . .
H21 H 0.1418 0.3138 0.2330 0.113 Uiso 1 1 calc R . .
C22 C 0.0799(4) 0.2529(4) 0.22210(5) 0.096(2) Uani 1 1 d . . .
H22 H 0.0727 0.2987 0.2199 0.115 Uiso 1 1 calc R . .
C23 C 0.1634(4) 0.1907(4) 0.24164(4) 0.088(2) Uani 1 1 d . . .
C24 C 0.2104(4) 0.1498(4) 0.24348(5) 0.0810(18) Uani 1 1 d . . .
C25 C 0.1372(4) 0.2235(4) 0.24835(5) 0.0815(18) Uani 1 1 d . . .
H25 H 0.1096 0.2563 0.2471 0.098 Uiso 1 1 calc R . .
C26 C 0.3028(5) 0.0933(6) 0.23876(5) 0.119(3) Uani 1 1 d . . .
H26A H 0.3205 0.0779 0.2334 0.179 Uiso 0.50 1 calc PR . .
H26B H 0.2738 0.0417 0.2424 0.179 Uiso 0.50 1 calc PR . .
H26C H 0.3542 0.1388 0.2417 0.179 Uiso 0.50 1 calc PR . .
H26D H 0.3118 0.0944 0.2449 0.179 Uiso 0.50 1 calc PR . .
H26E H 0.3586 0.1305 0.2359 0.179 Uiso 0.50 1 calc PR . .
H26F H 0.2781 0.0335 0.2367 0.179 Uiso 0.50 1 calc PR . .
N1 N 0.0000 0.0000 0.16861(5) 0.075(2) Uani 1 3 d S . .
N2 N -0.0341(3) 0.0704(3) 0.20678(3) 0.0704(14) Uani 1 1 d . . .
N3 N 0.0603(3) 0.1084(3) 0.22037(4) 0.0763(15) Uani 1 1 d . . .
O1 O -0.1103(3) 0.0255(3) 0.18174(2) 0.0855(13) Uani 1 1 d . . .
O2 O 0.2411(3) 0.1260(3) 0.23685(3) 0.1068(17) Uani 1 1 d . . .
Fe1 Fe 0.0000 0.0000 0.213509(9) 0.0780(8) Uani 1 3 d S . .
P1 P -0.3929(5) -0.1180(7) 0.20341(4) 0.101(4) Uani 0.1667 1 d PG B 1
F1 F -0.3914(9) -0.0915(11) 0.19374(5) 0.146(5) Uani 0.1667 1 d PG B 1
F2 F -0.3964(9) -0.1455(11) 0.21311(5) 0.146(5) Uani 0.1667 1 d PG B 1
F3 F -0.4974(5) -0.1744(10) 0.20308(8) 0.146(5) Uani 0.1667 1 d PG B 1
F4 F -0.3998(10) -0.0359(8) 0.20636(9) 0.146(5) Uani 0.1667 1 d PG B 1
F5 F -0.3886(10) -0.2020(8) 0.20045(9) 0.146(5) Uani 0.1667 1 d PG B 1
F6 F -0.2900(5) -0.0627(10) 0.20365(8) 0.146(5) Uani 0.1667 1 d PG B 1
P2 P -0.2732(6) 0.2154(5) 0.19114(5) 0.079(2) Uani 0.25 1 d PG C 1
F7 F -0.2614(10) 0.1410(8) 0.19547(9) 0.179(3) Uani 0.25 1 d PG C 1
F8 F -0.2868(11) 0.2887(8) 0.18674(10) 0.179(3) Uani 0.25 1 d PG C 1
F9 F -0.3705(7) 0.1441(8) 0.18840(10) 0.179(3) Uani 0.25 1 d PG C 1
F10 F -0.2385(11) 0.2001(10) 0.18236(6) 0.179(3) Uani 0.25 1 d PG C 1
F11 F -0.3106(9) 0.2292(9) 0.19988(7) 0.179(3) Uani 0.25 1 d PG C 1
F12 F -0.1775(7) 0.2852(8) 0.19392(10) 0.179(3) Uani 0.25 1 d PG C 1
P2A P -0.2898(6) 0.1681(5) 0.19113(5) 0.079(2) Uani 0.25 1 d PG D 2
F7A F -0.3834(8) 0.1136(9) 0.18693(10) 0.179(3) Uani 0.25 1 d PG D 2
F8A F -0.2893(11) 0.2568(6) 0.18888(10) 0.179(3) Uani 0.25 1 d PG D 2
F9A F -0.2450(11) 0.1737(10) 0.18223(7) 0.179(3) Uani 0.25 1 d PG D 2
F10A F -0.3347(10) 0.1650(10) 0.20004(7) 0.179(3) Uani 0.25 1 d PG D 2
F11A F -0.2912(10) 0.0804(7) 0.19337(9) 0.179(3) Uani 0.25 1 d PG D 2
F12A F -0.1958(7) 0.2246(9) 0.19531(10) 0.179(3) Uani 0.25 1 d PG D 2

loop_
_atom_site_aniso_label
_atom_site_aniso_U_11
_atom_site_aniso_U_22
_atom_site_aniso_U_33
_atom_site_aniso_U_23
_atom_site_aniso_U_13
_atom_site_aniso_U_12
C1 0.102(5) 0.102(5) 0.069(4) -0.006(4) -0.005(4) 0.053(4)
C2 0.095(5) 0.084(5) 0.070(5) -0.004(4) -0.007(4) 0.055(4)
C3 0.079(5) 0.090(5) 0.098(6) 0.001(5) -0.008(4) 0.044(4)
C4 0.085(5) 0.098(6) 0.104(5) -0.018(5) 0.001(5) 0.049(5)
C5 0.086(5) 0.090(5) 0.115(6) 0.010(4) 0.002(4) 0.039(4)
C6 0.093(5) 0.095(6) 0.129(7) -0.018(5) -0.005(5) 0.048(5)
C7 0.090(5) 0.093(5) 0.093(5) -0.017(4) -0.009(4) 0.055(5)
C8 0.098(5) 0.079(5) 0.158(7) -0.008(5) -0.008(5) 0.033(4)
C9 0.148(9) 0.085(6) 0.224(9) -0.043(6) -0.053(8) 0.034(7)
C10 0.148(9) 0.085(6) 0.224(9) -0.043(6) -0.053(8) 0.034(7)
C11 0.148(9) 0.085(6) 0.224(9) -0.043(6) -0.053(8) 0.034(7)
C9A 0.148(9) 0.085(6) 0.224(9) -0.043(6) -0.053(8) 0.034(7)
C10A 0.148(9) 0.085(6) 0.224(9) -0.043(6) -0.053(8) 0.034(7)
C11A 0.148(9) 0.085(6) 0.224(9) -0.043(6) -0.053(8) 0.034(7)
C10B 0.148(9) 0.085(6) 0.224(9) -0.043(6) -0.053(8) 0.034(7)
C11B 0.148(9) 0.085(6) 0.224(9) -0.043(6) -0.053(8) 0.034(7)
C9B 0.148(9) 0.085(6) 0.224(9) -0.043(6) -0.053(8) 0.034(7)
C12 0.105(5) 0.089(4) 0.076(4) -0.024(4) -0.038(4) 0.054(4)
C13 0.113(5) 0.069(4) 0.088(5) -0.010(4) 0.004(4) 0.054(4)
C14 0.076(4) 0.071(4) 0.074(5) -0.016(4) 0.004(3) 0.029(3)
C15 0.092(4) 0.087(5) 0.059(4) -0.004(4) -0.010(3) 0.052(4)
C16 0.089(4) 0.101(5) 0.080(5) -0.018(4) -0.014(4) 0.048(4)
C17 0.098(5) 0.096(5) 0.093(5) 0.015(4) -0.012(4) 0.058(4)
C18 0.080(4) 0.075(4) 0.085(5) -0.002(4) 0.006(4) 0.039(4)
C19 0.083(4) 0.084(5) 0.081(5) -0.003(4) -0.008(4) 0.040(4)
C20 0.088(4) 0.092(5) 0.078(5) 0.002(4) -0.004(4) 0.038(4)
C21 0.121(5) 0.082(5) 0.075(5) -0.010(4) -0.015(4) 0.047(4)
C22 0.108(5) 0.079(5) 0.102(5) 0.007(4) -0.016(4) 0.048(4)
C23 0.086(5) 0.074(4) 0.082(5) 0.016(4) -0.004(4) 0.023(4)
C24 0.074(4) 0.084(4) 0.071(5) 0.004(3) 0.006(4) 0.029(4)
C25 0.090(4) 0.080(4) 0.068(5) 0.003(4) -0.007(4) 0.037(4)
C26 0.118(6) 0.166(7) 0.109(5) -0.005(5) -0.005(5) 0.097(6)
N1 0.079(4) 0.079(4) 0.066(5) 0.000 0.000 0.0397(18)
N2 0.079(3) 0.067(3) 0.063(3) -0.008(3) -0.004(3) 0.035(3)
N3 0.078(3) 0.079(4) 0.071(4) 0.001(3) -0.001(3) 0.038(3)
O1 0.097(3) 0.086(3) 0.076(3) -0.014(2) -0.005(2) 0.048(3)
O2 0.099(3) 0.145(4) 0.082(3) 0.003(3) 0.002(3) 0.066(3)
Fe1 0.0828(10) 0.0828(10) 0.0685(12) 0.000 0.000 0.0414(5)
P1 0.103(8) 0.183(11) 0.069(7) 0.041(7) 0.036(6) 0.112(9)
F1 0.126(8) 0.282(14) 0.089(7) 0.045(8) 0.042(6) 0.146(9)
F2 0.126(8) 0.282(14) 0.089(7) 0.045(8) 0.042(6) 0.146(9)
F3 0.126(8) 0.282(14) 0.089(7) 0.045(8) 0.042(6) 0.146(9)
F4 0.126(8) 0.282(14) 0.089(7) 0.045(8) 0.042(6) 0.146(9)
F5 0.126(8) 0.282(14) 0.089(7) 0.045(8) 0.042(6) 0.146(9)
F6 0.126(8) 0.282(14) 0.089(7) 0.045(8) 0.042(6) 0.146(9)
P2 0.116(5) 0.084(6) 0.061(2) 0.035(5) 0.016(3) 0.069(6)
F7 0.204(6) 0.199(8) 0.152(5) -0.017(5) 0.012(4) 0.114(6)
F8 0.204(6) 0.199(8) 0.152(5) -0.017(5) 0.012(4) 0.114(6)
F9 0.204(6) 0.199(8) 0.152(5) -0.017(5) 0.012(4) 0.114(6)
F10 0.204(6) 0.199(8) 0.152(5) -0.017(5) 0.012(4) 0.114(6)
F11 0.204(6) 0.199(8) 0.152(5) -0.017(5) 0.012(4) 0.114(6)
F12 0.204(6) 0.199(8) 0.152(5) -0.017(5) 0.012(4) 0.114(6)
P2A 0.116(5) 0.084(6) 0.061(2) 0.035(5) 0.016(3) 0.069(6)
F7A 0.204(6) 0.199(8) 0.152(5) -0.017(5) 0.012(4) 0.114(6)
F8A 0.204(6) 0.199(8) 0.152(5) -0.017(5) 0.012(4) 0.114(6)
F9A 0.204(6) 0.199(8) 0.152(5) -0.017(5) 0.012(4) 0.114(6)
F10A 0.204(6) 0.199(8) 0.152(5) -0.017(5) 0.012(4) 0.114(6)
F11A 0.204(6) 0.199(8) 0.152(5) -0.017(5) 0.012(4) 0.114(6)
F12A 0.204(6) 0.199(8) 0.152(5) -0.017(5) 0.012(4) 0.114(6)

loop_
_atom_type_symbol
_atom_type_description
_atom_type_scat_dispersion_real
_atom_type_scat_dispersion_imag
_atom_type_scat_source
C C 0.0033 0.0016 'International Tables Vol C Tables 4.2.6.8 and 6.1.1.4'
H H 0.0000 0.0000 'International Tables Vol C Tables 4.2.6.8 and 6.1.1.4'
N N 0.0061 0.0033 'International Tables Vol C Tables 4.2.6.8 and 6.1.1.4'
O O 0.0106 0.0060 'International Tables Vol C Tables 4.2.6.8 and 6.1.1.4'
F F 0.0171 0.0103 'International Tables Vol C Tables 4.2.6.8 and 6.1.1.4'
Fe Fe 0.3463 0.8444 'International Tables Vol C Tables 4.2.6.8 and 6.1.1.4'
P P 0.1023 0.0942 'International Tables Vol C Tables 4.2.6.8 and 6.1.1.4'
S S 0.1246 0.1234 'International Tables Vol C Tables 4.2.6.8 and 6.1.1.4'

loop_
_geom_angle_atom_site_label_1
_geom_angle_atom_site_label_2
_geom_angle_atom_site_label_3
_geom_angle
_geom_angle_site_symmetry_1
_geom_angle_site_symmetry_3
C2 C1 N1 111.8(5) . .
C2 C1 H1A 109.2 . .
N1 C1 H1A 109.2 . .
C2 C1 H1B 109.2 . .
N1 C1 H1B 109.2 . .
H1A C1 H1B 107.9 . .
C3 C2 C1 121.3(6) . .
C3 C2 C7 115.5(6) . .
C1 C2 C7 122.8(6) . .
C4 C3 O1 123.9(7) . .
C4 C3 C2 122.3(7) . .
O1 C3 C2 113.4(6) . .
C5 C4 C3 120.5(7) . .
C5 C4 H4 119.7 . .
C3 C4 H4 119.7 . .
C4 C5 C6 120.3(7) . .
C4 C5 H5 119.8 . .
C6 C5 H5 119.8 . .
C7 C6 C5 117.7(6) . .
C7 C6 C8 122.0(8) . .
C5 C6 C8 120.2(8) . .
C6 C7 C2 123.1(6) . .
C6 C7 H7 118.4 . .
C2 C7 H7 118.4 . .
C6 C8 C11A 123.1(13) . .
C6 C8 C11 125.1(13) . .
C11A C8 C11 85.0(16) . .
C6 C8 C10A 114.5(12) . .
C11A C8 C10A 104.6(8) . .
C11 C8 C10A 20.0(16) . .
C6 C8 C9 112.4(15) . .
C11A C8 C9 102(3) . .
C11 C8 C9 104.1(8) . .
C10A C8 C9 96(2) . .
C6 C8 C9A 104.7(15) . .
C11A C8 C9A 104.4(8) . .
C11 C8 C9A 113(2) . .
C10A C8 C9A 103.5(8) . .
C9 C8 C9A 9(2) . .
C6 C8 C10 106.1(12) . .
C11A C8 C10 19.7(15) . .
C11 C8 C10 103.7(8) . .
C10A C8 C10 123.6(16) . .
C9 C8 C10 103.2(8) . .
C9A C8 C10 102(3) . .
C6 C8 C10B 97.9(11) . .
C11A C8 C10B 137.4(13) . .
C11 C8 C10B 59.9(14) . .
C10A C8 C10B 40.8(13) . .
C9 C8 C10B 67.7(17) . .
C9A C8 C10B 72.2(18) . .
C10 C8 C10B 156.0(15) . .
C6 C8 C9B 106.7(11) . .
C11A C8 C9B 59.4(14) . .
C11 C8 C9B 44.2(13) . .
C10A C8 C9B 60.8(14) . .
C9 C8 C9B 140.3(16) . .
C9A C8 C9B 148.5(18) . .
C10 C8 C9B 71.4(15) . .
C10B C8 C9B 100.9(8) . .
C6 C8 C11B 104.3(13) . .
C11A C8 C11B 42.1(13) . .
C11 C8 C11B 123.4(16) . .
C10A C8 C11B 140.1(14) . .
C9 C8 C11B 76.8(19) . .
C9A C8 C11B 74.0(18) . .
C10 C8 C11B 29.6(16) . .
C10B C8 C11B 143.3(16) . .
C9B C8 C11B 100.2(7) . .
C8 C9 H9A 109.5 . .
C8 C9 H9B 109.5 . .
H9A C9 H9B 109.5 . .
C8 C9 H9C 109.5 . .
H9A C9 H9C 109.5 . .
H9B C9 H9C 109.5 . .
C8 C9 H9D 109.5 . .
H9A C9 H9D 141.1 . .
H9B C9 H9D 56.3 . .
H9C C9 H9D 56.3 . .
C8 C9 H9E 109.5 . .
H9A C9 H9E 56.3 . .
H9B C9 H9E 141.1 . .
H9C C9 H9E 56.3 . .
H9D C9 H9E 109.5 . .
C8 C9 H9F 109.5 . .
H9A C9 H9F 56.3 . .
H9B C9 H9F 56.3 . .
H9C C9 H9F 141.1 . .
H9D C9 H9F 109.5 . .
H9E C9 H9F 109.5 . .
C8 C10 H10A 109.5 . .
C8 C10 H10B 109.5 . .
H10A C10 H10B 109.5 . .
C8 C10 H10C 109.5 . .
H10A C10 H10C 109.5 . .
H10B C10 H10C 109.5 . .
C8 C10 H10D 109.5 . .
H10A C10 H10D 141.1 . .
H10B C10 H10D 56.3 . .
H10C C10 H10D 56.3 . .
C8 C10 H10E 109.5 . .
H10A C10 H10E 56.3 . .
H10B C10 H10E 141.1 . .
H10C C10 H10E 56.3 . .
H10D C10 H10E 109.5 . .
C8 C10 H10F 109.5 . .
H10A C10 H10F 56.3 . .
H10B C10 H10F 56.3 . .
H10C C10 H10F 141.1 . .
H10D C10 H10F 109.5 . .
H10E C10 H10F 109.5 . .
C8 C11 H11A 109.5 . .
C8 C11 H11B 109.5 . .
H11A C11 H11B 109.5 . .
C8 C11 H11C 109.5 . .
H11A C11 H11C 109.5 . .
H11B C11 H11C 109.5 . .
C8 C11 H11D 109.5 . .
H11A C11 H11D 141.1 . .
H11B C11 H11D 56.3 . .
H11C C11 H11D 56.3 . .
C8 C11 H11E 109.5 . .
H11A C11 H11E 56.3 . .
H11B C11 H11E 141.1 . .
H11C C11 H11E 56.3 . .
H11D C11 H11E 109.5 . .
C8 C11 H11F 109.5 . .
H11A C11 H11F 56.3 . .
H11B C11 H11F 56.3 . .
H11C C11 H11F 141.1 . .
H11D C11 H11F 109.5 . .
H11E C11 H11F 109.5 . .
C8 C9A H9A1 109.5 . .
C8 C9A H9A2 109.5 . .
H9A1 C9A H9A2 109.5 . .
C8 C9A H9A3 109.5 . .
H9A1 C9A H9A3 109.5 . .
H9A2 C9A H9A3 109.5 . .
C8 C9A H9A4 109.5 . .
H9A1 C9A H9A4 141.1 . .
H9A2 C9A H9A4 56.3 . .
H9A3 C9A H9A4 56.3 . .
C8 C9A H9A5 109.5 . .
H9A1 C9A H9A5 56.3 . .
H9A2 C9A H9A5 141.1 . .
H9A3 C9A H9A5 56.3 . .
H9A4 C9A H9A5 109.5 . .
C8 C9A H9A6 109.5 . .
H9A1 C9A H9A6 56.3 . .
H9A2 C9A H9A6 56.3 . .
H9A3 C9A H9A6 141.1 . .
H9A4 C9A H9A6 109.5 . .
H9A5 C9A H9A6 109.5 . .
C8 C10A H10G 109.5 . .
C8 C10A H10H 109.5 . .
H10G C10A H10H 109.5 . .
C8 C10A H10I 109.5 . .
H10G C10A H10I 109.5 . .
H10H C10A H10I 109.5 . .
C8 C10A H10J 109.5 . .
H10G C10A H10J 141.1 . .
H10H C10A H10J 56.3 . .
H10I C10A H10J 56.3 . .
C8 C10A H10K 109.5 . .
H10G C10A H10K 56.3 . .
H10H C10A H10K 141.1 . .
H10I C10A H10K 56.3 . .
H10J C10A H10K 109.5 . .
C8 C10A H10L 109.5 . .
H10G C10A H10L 56.3 . .
H10H C10A H10L 56.3 . .
H10I C10A H10L 141.1 . .
H10J C10A H10L 109.5 . .
H10K C10A H10L 109.5 . .
C8 C11A H11G 109.5 . .
C8 C11A H11H 109.5 . .
H11G C11A H11H 109.5 . .
C8 C11A H11I 109.5 . .
H11G C11A H11I 109.5 . .
H11H C11A H11I 109.5 . .
C8 C11A H11J 109.5 . .
H11G C11A H11J 141.1 . .
H11H C11A H11J 56.3 . .
H11I C11A H11J 56.3 . .
C8 C11A H11K 109.5 . .
H11G C11A H11K 56.3 . .
H11H C11A H11K 141.1 . .
H11I C11A H11K 56.3 . .
H11J C11A H11K 109.5 . .
C8 C11A H11L 109.5 . .
H11G C11A H11L 56.3 . .
H11H C11A H11L 56.3 . .
H11I C11A H11L 141.1 . .
H11J C11A H11L 109.5 . .
H11K C11A H11L 109.5 . .
C8 C10B H10M 109.5 . .
C8 C10B H10N 109.5 . .
H10M C10B H10N 109.5 . .
C8 C10B H10O 109.5 . .
H10M C10B H10O 109.5 . .
H10N C10B H10O 109.5 . .
C8 C10B H10P 109.5 . .
H10M C10B H10P 141.1 . .
H10N C10B H10P 56.3 . .
H10O C10B H10P 56.3 . .
C8 C10B H10Q 109.5 . .
H10M C10B H10Q 56.3 . .
H10N C10B H10Q 141.1 . .
H10O C10B H10Q 56.3 . .
H10P C10B H10Q 109.5 . .
C8 C10B H10R 109.5 . .
H10M C10B H10R 56.3 . .
H10N C10B H10R 56.3 . .
H10O C10B H10R 141.1 . .
H10P C10B H10R 109.5 . .
H10Q C10B H10R 109.5 . .
C8 C11B H11M 109.5 . .
C8 C11B H11N 109.5 . .
H11M C11B H11N 109.5 . .
C8 C11B H11O 109.5 . .
H11M C11B H11O 109.5 . .
H11N C11B H11O 109.5 . .
C8 C11B H11P 109.5 . .
H11M C11B H11P 141.1 . .
H11N C11B H11P 56.3 . .
H11O C11B H11P 56.3 . .
C8 C11B H11Q 109.5 . .
H11M C11B H11Q 56.3 . .
H11N C11B H11Q 141.1 . .
H11O C11B H11Q 56.3 . .
H11P C11B H11Q 109.5 . .
C8 C11B H11R 109.5 . .
H11M C11B H11R 56.3 . .
H11N C11B H11R 56.3 . .
H11O C11B H11R 141.1 . .
H11P C11B H11R 109.5 . .
H11Q C11B H11R 109.5 . .
C8 C9B H9B1 109.5 . .
C8 C9B H9B2 109.5 . .
H9B1 C9B H9B2 109.5 . .
C8 C9B H9B3 109.5 . .
H9B1 C9B H9B3 109.5 . .
H9B2 C9B H9B3 109.5 . .
C8 C9B H9B4 109.5 . .
H9B1 C9B H9B4 141.1 . .
H9B2 C9B H9B4 56.3 . .
H9B3 C9B H9B4 56.3 . .
C8 C9B H9B5 109.5 . .
H9B1 C9B H9B5 56.3 . .
H9B2 C9B H9B5 141.1 . .
H9B3 C9B H9B5 56.3 . .
H9B4 C9B H9B5 109.5 . .
C8 C9B H9B6 109.5 . .
H9B1 C9B H9B6 56.3 . .
H9B2 C9B H9B6 56.3 . .
H9B3 C9B H9B6 141.1 . .
H9B4 C9B H9B6 109.5 . .
H9B5 C9B H9B6 109.5 . .
O1 C12 C13 109.8(5) . .
O1 C12 H12A 109.7 . .
C13 C12 H12A 109.7 . .
O1 C12 H12B 109.7 . .
C13 C12 H12B 109.7 . .
H12A C12 H12B 108.2 . .
C17 C13 C14 117.0(6) . .
C17 C13 C12 121.5(6) . .
C14 C13 C12 121.5(6) . .
N2 C14 C13 126.7(6) . .
N2 C14 H14 116.7 . .
C13 C14 H14 116.7 . .
N2 C15 C16 123.7(5) . .
N2 C15 C18 112.8(6) . .
C16 C15 C18 123.2(6) . .
C15 C16 C17 117.3(6) . .
C15 C16 H16 121.4 . .
C17 C16 H16 121.4 . .
C13 C17 C16 119.8(6) . .
C13 C17 H17 120.1 . .
C16 C17 H17 120.1 . .
N3 C18 C22 120.8(6) . .
N3 C18 C15 116.1(6) . .
C22 C18 C15 123.0(6) . .
N3 C19 C20 123.6(6) . .
N3 C19 H19 118.2 . .
C20 C19 H19 118.2 . .
C19 C20 C21 118.1(6) . .
C19 C20 C23 119.0(7) . .
C21 C20 C23 122.5(7) . .
C22 C21 C20 118.6(6) . .
C22 C21 H21 120.7 . .
C20 C21 H21 120.7 . .
C21 C22 C18 118.9(6) . .
C21 C22 H22 120.6 . .
C18 C22 H22 120.6 . .
C24 C23 C25 118.3(6) . .
C24 C23 C20 122.8(8) . .
C25 C23 C20 118.5(7) . .
O2 C24 C25 124.1(7) . 6
O2 C24 C23 116.7(7) . .
C25 C24 C23 119.2(7) 6 .
C24 C25 C23 122.3(6) 6 .
C24 C25 H25 118.9 6 .
C23 C25 H25 118.9 . .
O2 C26 H26A 109.5 . .
O2 C26 H26B 109.5 . .
H26A C26 H26B 109.5 . .
O2 C26 H26C 109.5 . .
H26A C26 H26C 109.5 . .
H26B C26 H26C 109.5 . .
O2 C26 H26D 109.5 . .
H26A C26 H26D 141.1 . .
H26B C26 H26D 56.3 . .
H26C C26 H26D 56.3 . .
O2 C26 H26E 109.5 . .
H26A C26 H26E 56.3 . .
H26B C26 H26E 141.1 . .
H26C C26 H26E 56.3 . .
H26D C26 H26E 109.5 . .
O2 C26 H26F 109.5 . .
H26A C26 H26F 56.3 . .
H26B C26 H26F 56.3 . .
H26C C26 H26F 141.1 . .
H26D C26 H26F 109.5 . .
H26E C26 H26F 109.5 . .
C1 N1 C1 112.0(3) 3 2
C1 N1 C1 112.0(3) 3 .
C1 N1 C1 112.0(3) 2 .
C14 N2 C15 115.4(5) . .
C14 N2 Fe1 128.8(4) . .
C15 N2 Fe1 115.5(4) . .
C19 N3 C18 119.9(5) . .
C19 N3 Fe1 126.2(5) . .
C18 N3 Fe1 113.3(4) . .
C3 O1 C12 118.2(5) . .
C24 O2 C26 117.1(6) . .
N2 Fe1 N2 93.3(2) 2 3
N2 Fe1 N2 93.3(2) 2 .
N2 Fe1 N2 93.3(2) 3 .
N2 Fe1 N3 173.6(2) 2 .
N2 Fe1 N3 91.6(2) 3 .
N2 Fe1 N3 82.2(2) . .
N2 Fe1 N3 91.6(2) 2 3
N2 Fe1 N3 82.2(2) 3 3
N2 Fe1 N3 173.6(2) . 3
N3 Fe1 N3 93.3(2) . 3
N2 Fe1 N3 82.2(2) 2 2
N2 Fe1 N3 173.6(2) 3 2
N2 Fe1 N3 91.6(2) . 2
N3 Fe1 N3 93.3(2) . 2
N3 Fe1 N3 93.3(2) 3 2
F6 P1 F1 89.8 . .
F6 P1 F4 91.1 . .
F1 P1 F4 90.4 . .
F6 P1 F2 91.3 . .
F1 P1 F2 178.86(8) . .
F4 P1 F2 89.5 . .
F6 P1 F5 90.5 . .
F1 P1 F5 89.7 . .
F4 P1 F5 178.47(9) . .
F2 P1 F5 90.3 . .
F6 P1 F3 179.52(7) . .
F1 P1 F3 89.8 . .
F4 P1 F3 89.2 . .
F2 P1 F3 89.0 . .
F5 P1 F3 89.2 . .
F12 P2 F7 89.8 . .
F12 P2 F10 91.1 . .
F7 P2 F10 90.4 . .
F12 P2 F8 91.3 . .
F7 P2 F8 178.86(7) . .
F10 P2 F8 89.5 . .
F12 P2 F11 90.5 . .
F7 P2 F11 89.7 . .
F10 P2 F11 178.46(5) . .
F8 P2 F11 90.3 . .
F12 P2 F9 179.53(5) . .
F7 P2 F9 89.8 . .
F10 P2 F9 89.2 . .
F8 P2 F9 89.0 . .
F11 P2 F9 89.2 . .
F11A P2A F7A 89.8 . .
F11A P2A F9A 91.1 . .
F7A P2A F9A 90.5 . .
F11A P2A F12A 91.3 . .
F7A P2A F12A 178.86(7) . .
F9A P2A F12A 89.5 . .
F11A P2A F10A 90.5 . .
F7A P2A F10A 89.7 . .
F9A P2A F10A 178.5 . .
F12A P2A F10A 90.4 . .
F11A P2A F8A 179.53(6) . .
F7A P2A F8A 89.8 . .
F9A P2A F8A 89.2 . .
F12A P2A F8A 89.0 . .
F10A P2A F8A 89.2 . .

loop_
_geom_bond_atom_site_label_1
_geom_bond_atom_site_label_2
_geom_bond_distance
_geom_bond_site_symmetry_2
C1 C2 1.429(9) .
C1 N1 1.547(7) .
C1 H1A 0.9900 .
C1 H1B 0.9900 .
C2 C3 1.411(10) .
C2 C7 1.446(9) .
C3 C4 1.374(10) .
C3 O1 1.401(8) .
C4 C5 1.366(9) .
C4 H4 0.9500 .
C5 C6 1.451(10) .
C5 H5 0.9500 .
C6 C7 1.354(10) .
C6 C8 1.503(10) .
C7 H7 0.9500 .
C8 C11A 1.518(9) .
C8 C11 1.523(10) .
C8 C10A 1.528(9) .
C8 C9 1.532(10) .
C8 C9A 1.534(10) .
C8 C10 1.536(10) .
C8 C10B 1.547(10) .
C8 C9B 1.553(9) .
C8 C11B 1.559(10) .
C9 H9A 0.9800 .
C9 H9B 0.9800 .
C9 H9C 0.9800 .
C9 H9D 0.9800 .
C9 H9E 0.9800 .
C9 H9F 0.9800 .
C10 H10A 0.9800 .
C10 H10B 0.9800 .
C10 H10C 0.9800 .
C10 H10D 0.9800 .
C10 H10E 0.9800 .
C10 H10F 0.9800 .
C11 H11A 0.9800 .
C11 H11B 0.9800 .
C11 H11C 0.9800 .
C11 H11D 0.9800 .
C11 H11E 0.9800 .
C11 H11F 0.9800 .
C9A H9A1 0.9800 .
C9A H9A2 0.9800 .
C9A H9A3 0.9800 .
C9A H9A4 0.9800 .
C9A H9A5 0.9800 .
C9A H9A6 0.9800 .
C10A H10G 0.9800 .
C10A H10H 0.9800 .
C10A H10I 0.9800 .
C10A H10J 0.9800 .
C10A H10K 0.9800 .
C10A H10L 0.9800 .
C11A H11G 0.9800 .
C11A H11H 0.9800 .
C11A H11I 0.9800 .
C11A H11J 0.9800 .
C11A H11K 0.9800 .
C11A H11L 0.9800 .
C10B H10M 0.9800 .
C10B H10N 0.9800 .
C10B H10O 0.9800 .
C10B H10P 0.9800 .
C10B H10Q 0.9800 .
C10B H10R 0.9800 .
C11B H11M 0.9800 .
C11B H11N 0.9800 .
C11B H11O 0.9800 .
C11B H11P 0.9800 .
C11B H11Q 0.9800 .
C11B H11R 0.9800 .
C9B H9B1 0.9800 .
C9B H9B2 0.9800 .
C9B H9B3 0.9800 .
C9B H9B4 0.9800 .
C9B H9B5 0.9800 .
C9B H9B6 0.9800 .
C12 O1 1.427(7) .
C12 C13 1.494(9) .
C12 H12A 0.9900 .
C12 H12B 0.9900 .
C13 C17 1.380(9) .
C13 C14 1.386(9) .
C14 N2 1.328(7) .
C14 H14 0.9500 .
C15 N2 1.362(7) .
C15 C16 1.402(9) .
C15 C18 1.473(8) .
C16 C17 1.414(9) .
C16 H16 0.9500 .
C17 H17 0.9500 .
C18 N3 1.340(8) .
C18 C22 1.450(9) .
C19 N3 1.314(7) .
C19 C20 1.404(9) .
C19 H19 0.9500 .
C20 C21 1.416(9) .
C20 C23 1.516(9) .
C21 C22 1.381(9) .
C21 H21 0.9500 .
C22 H22 0.9500 .
C23 C24 1.384(9) .
C23 C25 1.395(10) .
C24 O2 1.342(8) .
C24 C25 1.345(9) 6
C25 C24 1.345(9) 6
C25 H25 0.9500 .
C26 O2 1.505(8) .
C26 H26A 0.9800 .
C26 H26B 0.9800 .
C26 H26C 0.9800 .
C26 H26D 0.9800 .
C26 H26E 0.9800 .
C26 H26F 0.9800 .
N1 C1 1.547(7) 3
N1 C1 1.547(7) 2
N2 Fe1 1.951(5) .
N3 Fe1 1.990(5) .
Fe1 N2 1.951(5) 2
Fe1 N2 1.951(5) 3
Fe1 N3 1.990(5) 3
Fe1 N3 1.990(5) 2
P1 F6 1.5842 .
P1 F1 1.5900 .
P1 F4 1.5928 .
P1 F2 1.5966 .
P1 F5 1.6010 .
P1 F3 1.6097 .
P2 F12 1.5842 .
P2 F7 1.5903 .
P2 F10 1.5925 .
P2 F8 1.5973 .
P2 F11 1.6005 .
P2 F9 1.6096 .
P2A F11A 1.5842 .
P2A F7A 1.5904 .
P2A F9A 1.5922 .
P2A F12A 1.5974 .
P2A F10A 1.6004 .
P2A F8A 1.6096 .

loop_
_geom_torsion_atom_site_label_1
_geom_torsion_atom_site_label_2
_geom_torsion_atom_site_label_3
_geom_torsion_atom_site_label_4
_geom_torsion
_geom_torsion_site_symmetry_1
_geom_torsion_site_symmetry_4
N1 C1 C2 C3 76.4(7) . .
N1 C1 C2 C7 -111.3(6) . .
C1 C2 C3 C4 177.3(6) . .
C7 C2 C3 C4 4.5(9) . .
C1 C2 C3 O1 -9.1(8) . .
C7 C2 C3 O1 178.1(5) . .
O1 C3 C4 C5 -177.1(6) . .
C2 C3 C4 C5 -4.2(10) . .
C3 C4 C5 C6 4.6(10) . .
C4 C5 C6 C7 -5.7(10) . .
C4 C5 C6 C8 178.1(7) . .
C5 C6 C7 C2 6.5(10) . .
C8 C6 C7 C2 -177.4(6) . .
C3 C2 C7 C6 -5.9(9) . .
C1 C2 C7 C6 -178.6(6) . .
C7 C6 C8 C11A -69.1(18) . .
C5 C6 C8 C11A 106.9(17) . .
C7 C6 C8 C11 -178.3(15) . .
C5 C6 C8 C11 -2.3(17) . .
C7 C6 C8 C10A 162.1(14) . .
C5 C6 C8 C10A -21.9(16) . .
C7 C6 C8 C9 54.0(18) . .
C5 C6 C8 C9 -130.0(17) . .
C7 C6 C8 C9A 49.5(16) . .
C5 C6 C8 C9A -134.5(16) . .
C7 C6 C8 C10 -58.1(16) . .
C5 C6 C8 C10 117.9(16) . .
C7 C6 C8 C10B 123.1(13) . .
C5 C6 C8 C10B -60.9(13) . .
C7 C6 C8 C9B -133.0(11) . .
C5 C6 C8 C9B 43.0(12) . .
C7 C6 C8 C11B -27.5(13) . .
C5 C6 C8 C11B 148.5(12) . .
O1 C12 C13 C17 136.9(6) . .
O1 C12 C13 C14 -41.3(9) . .
C17 C13 C14 N2 -1.5(10) . .
C12 C13 C14 N2 176.9(6) . .
N2 C15 C16 C17 4.1(9) . .
C18 C15 C16 C17 177.3(6) . .
C14 C13 C17 C16 2.1(9) . .
C12 C13 C17 C16 -176.2(6) . .
C15 C16 C17 C13 -3.3(9) . .
N2 C15 C18 N3 3.1(8) . .
C16 C15 C18 N3 -170.7(6) . .
N2 C15 C18 C22 -172.6(5) . .
C16 C15 C18 C22 13.6(9) . .
N3 C19 C20 C21 -1.3(10) . .
N3 C19 C20 C23 172.3(6) . .
C19 C20 C21 C22 1.3(10) . .
C23 C20 C21 C22 -172.1(6) . .
C20 C21 C22 C18 0.0(10) . .
N3 C18 C22 C21 -1.4(10) . .
C15 C18 C22 C21 174.1(6) . .
C19 C20 C23 C24 37.8(9) . .
C21 C20 C23 C24 -148.8(6) . .
C19 C20 C23 C25 -134.8(6) . .
C21 C20 C23 C25 38.6(9) . .
C25 C23 C24 O2 -174.2(5) . .
C20 C23 C24 O2 13.2(9) . .
C25 C23 C24 C25 5.1(8) . 6
C20 C23 C24 C25 -167.5(6) . 6
C24 C23 C25 C24 -5.7(8) . 6
C20 C23 C25 C24 167.2(6) . 6
C2 C1 N1 C1 -153.4(6) . 3
C2 C1 N1 C1 79.8(9) . 2
C13 C14 N2 C15 2.0(9) . .
C13 C14 N2 Fe1 -172.0(5) . .
C16 C15 N2 C14 -3.3(8) . .
C18 C15 N2 C14 -177.1(5) . .
C16 C15 N2 Fe1 171.5(5) . .
C18 C15 N2 Fe1 -2.3(6) . .
C20 C19 N3 C18 -0.1(9) . .
C20 C19 N3 Fe1 -170.9(5) . .
C22 C18 N3 C19 1.4(9) . .
C15 C18 N3 C19 -174.4(5) . .
C22 C18 N3 Fe1 173.4(5) . .
C15 C18 N3 Fe1 -2.4(7) . .
C4 C3 O1 C12 -45.4(8) . .
C2 C3 O1 C12 141.2(5) . .
C13 C12 O1 C3 123.3(6) . .
C25 C24 O2 C26 -7.7(9) 6 .
C23 C24 O2 C26 171.5(6) . .
C14 N2 Fe1 N2 -9.7(5) . 2
C15 N2 Fe1 N2 176.3(4) . 2
C14 N2 Fe1 N2 83.7(4) . 3
C15 N2 Fe1 N2 -90.2(5) . 3
C14 N2 Fe1 N3 174.9(5) . .
C15 N2 Fe1 N3 0.9(4) . .
C14 N2 Fe1 N3 129.0(18) . 3
C15 N2 Fe1 N3 -45(2) . 3
C14 N2 Fe1 N3 -92.0(5) . 2
C15 N2 Fe1 N3 94.0(4) . 2
C19 N3 Fe1 N2 126.6(19) . 2
C18 N3 Fe1 N2 -45(2) . 2
C19 N3 Fe1 N2 -94.7(5) . 3
C18 N3 Fe1 N2 94.0(4) . 3
C19 N3 Fe1 N2 172.3(5) . .
C18 N3 Fe1 N2 0.9(4) . .
C19 N3 Fe1 N3 -12.4(5) . 3
C18 N3 Fe1 N3 176.3(4) . 3
C19 N3 Fe1 N3 81.1(4) . 2
C18 N3 Fe1 N3 -90.3(5) . 2

loop_
_platon_squeeze_void_nr
_platon_squeeze_void_average_x
_platon_squeeze_void_average_y
_platon_squeeze_void_average_z
_platon_squeeze_void_volume
_platon_squeeze_void_count_electrons
_platon_squeeze_void_content
1 -0.175 -0.149 0.000 18615 8476 ' '
2 0.000 0.000 0.250 33 3 ' '
3 0.000 0.000 0.750 33 3 ' '
4 0.333 0.667 0.417 33 3 ' '
5 0.333 0.667 0.917 33 3 ' '
6 0.667 0.333 0.083 33 3 ' '
7 0.667 0.333 0.583 32 3 ' '
